data_7014209
loop_
_publ_author_name
'Salmon, Lionel'
'Thu\'ery, Pierre'
'Ephritikhine, Michel'

_publ_section_title
;
 Synthesis and crystal structure of uranium(IV) complexes with
 compartmental Schiff bases: from mononuclear species to tri- and
 tetranuclear clusters.
;
_journal_issue 10
_journal_name_full 'Dalton transactions (Cambridge, England : 2003)'
_journal_page_first 1635
_journal_page_last 1643
_journal_paper_doi 10.1039/b403459g
_journal_year 2004
_chemical_formula_sum 'C146 H132 N12 O29 U4'
_chemical_formula_weight 3470.76
_space_group_IT_number 2
_symmetry_cell_setting triclinic
_symmetry_space_group_name_Hall '-P 1'
_symmetry_space_group_name_H-M 'P -1'
_atom_sites_solution_hydrogens geom
_atom_sites_solution_primary direct
_atom_sites_solution_secondary difmap
_audit_creation_method SHELXL-97
_cell_angle_alpha 86.586(7)
_cell_angle_beta 89.518(6)
_cell_angle_gamma 63.252(7)
_cell_formula_units_Z 2
_cell_length_a 16.1915(19)
_cell_length_b 16.7590(16)
_cell_length_c 27.666(3)
_cell_measurement_reflns_used 39048
_cell_measurement_temperature 100(2)
_cell_measurement_theta_max 25.68
_cell_measurement_theta_min 2.93
_cell_volume 6690.6(13)
_computing_cell_refinement 'DENZO-SMN (Otwinowski & Minor, 1997)'
_computing_data_collection 'Kappa-CCD software (Nonius B.V., 1998)'
_computing_data_reduction 'DENZO-SMN (Otwinowski & Minor, 1997)'
_computing_molecular_graphics 'SHELXTL (Sheldrick, 1999)'
_computing_publication_material 'SHELXTL (Sheldrick, 1999)'
_computing_structure_refinement 'SHELXL-97 (Sheldrick, 1997)'
_computing_structure_solution 'SHELXS-97 (Sheldrick, 1990)'
_diffrn_ambient_temperature 100(2)
_diffrn_measured_fraction_theta_full 0.865
_diffrn_measured_fraction_theta_max 0.865
_diffrn_measurement_device_type 'Nonius Kappa-CCD'
_diffrn_measurement_method '\f scans'
_diffrn_radiation_monochromator graphite
_diffrn_radiation_source 'fine-focus sealed tube'
_diffrn_radiation_type MoK\a
_diffrn_radiation_wavelength 0.71073
_diffrn_reflns_av_R_equivalents 0.0727
_diffrn_reflns_av_sigmaI/netI 0.0966
_diffrn_reflns_limit_h_max 19
_diffrn_reflns_limit_h_min -19
_diffrn_reflns_limit_k_max 20
_diffrn_reflns_limit_k_min -20
_diffrn_reflns_limit_l_max 33
_diffrn_reflns_limit_l_min -33
_diffrn_reflns_number 39048
_diffrn_reflns_theta_full 25.68
_diffrn_reflns_theta_max 25.68
_diffrn_reflns_theta_min 2.93
_diffrn_standards_decay_% 0
_diffrn_standards_interval_time 0
_exptl_absorpt_coefficient_mu 4.907
_exptl_absorpt_correction_T_max 0.675
_exptl_absorpt_correction_T_min 0.498
_exptl_absorpt_correction_type refdelf
_exptl_absorpt_process_details 'program DELABS from PLATON (Spek, 2000)'
_exptl_crystal_colour 'translucent light brown'
_exptl_crystal_density_diffrn 1.723
_exptl_crystal_density_meas ?
_exptl_crystal_description irregular
_exptl_crystal_F_000 3384
_exptl_crystal_size_max 0.18
_exptl_crystal_size_mid 0.10
_exptl_crystal_size_min 0.08
_refine_diff_density_max 1.244
_refine_diff_density_min -1.470
_refine_diff_density_rms 0.167
_refine_ls_extinction_method none
_refine_ls_goodness_of_fit_ref 1.012
_refine_ls_hydrogen_treatment constr
_refine_ls_matrix_type fullcycle
_refine_ls_number_parameters 1726
_refine_ls_number_reflns 21991
_refine_ls_number_restraints 343
_refine_ls_restrained_S_all 1.168
_refine_ls_R_factor_all 0.2031
_refine_ls_R_factor_gt 0.0820
_refine_ls_shift/su_max 0.001
_refine_ls_shift/su_mean 0.000
_refine_ls_structure_factor_coef Fsqd
_refine_ls_weighting_details 'calc w=1/[\s^2^(Fo^2^)+(0.0694P)^2^+2.1096P] where P=(Fo^2^+2Fc^2^)/3'
_refine_ls_weighting_scheme calc
_refine_ls_wR_factor_gt 0.1557
_refine_ls_wR_factor_ref 0.2051
_reflns_number_gt 9842
_reflns_number_total 21991
_reflns_threshold_expression >2sigma(I)
_cod_data_source_file b403459g.txt
_cod_data_source_block 7.5thf
_cod_original_cell_volume 6690.6(12)
_cod_database_code 7014209

loop_
_symmetry_equiv_pos_as_xyz
'x, y, z'
'-x, -y, -z'

loop_
_atom_site_label
_atom_site_type_symbol
_atom_site_fract_x
_atom_site_fract_y
_atom_site_fract_z
_atom_site_U_iso_or_equiv
_atom_site_adp_type
_atom_site_occupancy
_atom_site_symmetry_multiplicity
_atom_site_calc_flag
_atom_site_refinement_flags
_atom_site_disorder_assembly
_atom_site_disorder_group
U1 U -0.15615(5) 1.10246(5) 0.13446(3) 0.0442(2) Uani 1 1 d . . .
U2 U 0.03245(6) 1.17178(5) 0.15673(3) 0.0463(2) Uani 1 1 d . . .
U3 U 0.24754(6) 0.49719(6) 0.43218(3) 0.0547(3) Uani 1 1 d . . .
U4 U 0.42870(6) 0.41364(6) 0.33519(3) 0.0584(3) Uani 1 1 d . . .
O1A O -0.1943(10) 1.0750(9) 0.3061(5) 0.054(4) Uani 1 1 d . . .
O2A O -0.2046(9) 1.0834(8) 0.2078(5) 0.049(4) Uani 1 1 d . . .
O3A O -0.0496(9) 1.1378(8) 0.0890(5) 0.044(4) Uani 1 1 d . . .
O4A O -0.0060(10) 1.2696(9) 0.0934(5) 0.056(4) Uani 1 1 d . . .
N1A N -0.2970(11) 1.0711(10) 0.1247(6) 0.044(4) Uani 1 1 d . . .
N2A N -0.1672(11) 1.0766(11) 0.0440(6) 0.051(5) Uani 1 1 d . . .
C1A C -0.2544(16) 1.0529(15) 0.2841(9) 0.061(7) Uani 1 1 d . . .
C2A C -0.2588(15) 1.0577(14) 0.2329(8) 0.051(6) Uani 1 1 d . . .
C3A C -0.3233(15) 1.0341(17) 0.2097(10) 0.071(8) Uani 1 1 d . . .
C4A C -0.3819(16) 1.0121(17) 0.2385(9) 0.073(8) Uani 1 1 d . . .
H4A H -0.4264 1.0005 0.2238 0.088 Uiso 1 1 calc R . .
C5A C -0.376(2) 1.0072(19) 0.2871(12) 0.091(9) Uani 1 1 d U . .
H5A H -0.4135 0.9891 0.3055 0.109 Uiso 1 1 calc R . .
C6A C -0.3139(18) 1.0287(16) 0.3097(9) 0.079(9) Uani 1 1 d . . .
H6A H -0.3121 1.0269 0.3434 0.094 Uiso 1 1 calc R . .
C7A C -0.3395(16) 1.0448(15) 0.1582(9) 0.065(7) Uani 1 1 d . . .
H7A H -0.3856 1.0314 0.1470 0.078 Uiso 1 1 calc R . .
C8A C -0.3363(14) 1.0815(14) 0.0753(7) 0.053(6) Uani 1 1 d . . .
H8A1 H -0.3474 1.1395 0.0606 0.064 Uiso 1 1 calc R . .
H8A2 H -0.3954 1.0800 0.0776 0.064 Uiso 1 1 calc R . .
C9A C -0.2751(15) 1.0108(13) 0.0436(7) 0.044(5) Uani 1 1 d . . .
C10A C -0.3024(16) 0.9501(15) 0.0276(8) 0.064(7) Uani 1 1 d . . .
H10A H -0.3599 0.9542 0.0358 0.077 Uiso 1 1 calc R . .
C11A C -0.2443(18) 0.8827(14) -0.0010(8) 0.069(8) Uani 1 1 d . . .
H11A H -0.2621 0.8413 -0.0120 0.083 Uiso 1 1 calc R . .
C12A C -0.1573(16) 0.8784(14) -0.0132(8) 0.055(6) Uani 1 1 d . . .
H12A H -0.1166 0.8319 -0.0311 0.066 Uiso 1 1 calc R . .
C13A C -0.1329(15) 0.9394(13) 0.0006(7) 0.048(6) Uani 1 1 d . . .
H13A H -0.0759 0.9360 -0.0082 0.058 Uiso 1 1 calc R . .
C14A C -0.1905(15) 1.0066(14) 0.0274(8) 0.051(6) Uani 1 1 d . . .
C15A C -0.1603(12) 1.1293(15) 0.0076(7) 0.052(6) Uani 1 1 d . . .
H15A H -0.1724 1.1192 -0.0237 0.062 Uiso 1 1 calc R . .
C16A C -0.1360(17) 1.1994(14) 0.0134(8) 0.051(6) Uani 1 1 d . . .
C17A C -0.0826(15) 1.2004(16) 0.0530(7) 0.051(6) Uani 1 1 d . . .
C18A C -0.0604(15) 1.2732(15) 0.0551(7) 0.054(6) Uani 1 1 d . . .
C19A C -0.0945(16) 1.3422(16) 0.0183(9) 0.070(7) Uani 1 1 d U . .
H19A H -0.0837 1.3920 0.0204 0.084 Uiso 1 1 calc R . .
C20A C -0.1433(17) 1.3374(17) -0.0208(10) 0.074(7) Uani 1 1 d U . .
H20A H -0.1641 1.3827 -0.0454 0.089 Uiso 1 1 calc R . .
C21A C -0.1606(16) 1.2669(17) -0.0231(8) 0.068(7) Uani 1 1 d . . .
H21A H -0.1907 1.2628 -0.0507 0.081 Uiso 1 1 calc R . .
O1B O 0.2573(10) 0.9026(9) 0.0935(5) 0.060(4) Uani 1 1 d . . .
O2B O 0.1616(9) 1.0658(8) 0.1270(5) 0.050(4) Uani 1 1 d . . .
O3B O -0.1304(8) 1.2223(8) 0.1691(4) 0.040(3) Uani 1 1 d . . .
O4B O -0.2651(9) 1.2360(9) 0.1122(5) 0.050(4) Uani 1 1 d . . .
N1B N 0.1584(13) 1.2269(11) 0.1537(6) 0.049(5) Uani 1 1 d . . .
N2B N -0.0338(12) 1.3198(10) 0.2030(6) 0.048(5) Uani 1 1 d . . .
C1B C 0.3003(15) 0.9547(15) 0.1012(8) 0.056(6) Uani 1 1 d . . .
C2B C 0.2503(14) 1.0409(13) 0.1189(7) 0.044(5) Uani 1 1 d . . .
C3B C 0.2908(14) 1.0963(12) 0.1231(7) 0.041(5) Uani 1 1 d . . .
C4B C 0.3860(16) 1.0652(17) 0.1116(9) 0.070(7) Uani 1 1 d . . .
H4B H 0.4133 1.1033 0.1140 0.084 Uiso 1 1 calc R . .
C5B C 0.4387(17) 0.9794(18) 0.0969(9) 0.076(8) Uani 1 1 d . . .
H5B H 0.5017 0.9571 0.0912 0.091 Uiso 1 1 calc R . .
C6B C 0.3898(19) 0.9266(18) 0.0911(9) 0.076(8) Uani 1 1 d . . .
H6B H 0.4222 0.8698 0.0796 0.091 Uiso 1 1 calc R . .
C7B C 0.2460(16) 1.1855(15) 0.1385(8) 0.056(6) Uani 1 1 d . . .
H7B H 0.2802 1.2177 0.1380 0.067 Uiso 1 1 calc R . .
C8B C 0.1298(15) 1.3212(14) 0.1667(9) 0.062(7) Uani 1 1 d . . .
H8B1 H 0.1801 1.3365 0.1600 0.074 Uiso 1 1 calc R . .
H8B2 H 0.0769 1.3616 0.1467 0.074 Uiso 1 1 calc R . .
C9B C 0.1057(15) 1.3333(12) 0.2182(8) 0.042(5) Uani 1 1 d U . .
C10B C 0.1613(17) 1.3489(13) 0.2507(10) 0.065(7) Uani 1 1 d . . .
H10B H 0.2138 1.3531 0.2397 0.078 Uiso 1 1 calc R . .
C11B C 0.139(2) 1.3584(15) 0.2992(10) 0.072(8) Uani 1 1 d . . .
H11B H 0.1793 1.3641 0.3208 0.086 Uiso 1 1 calc R . .
C12B C 0.058(2) 1.3594(14) 0.3160(11) 0.086(10) Uani 1 1 d . . .
H12B H 0.0413 1.3712 0.3480 0.103 Uiso 1 1 calc R . .
C13B C 0.0003(17) 1.3425(15) 0.2847(9) 0.064(7) Uani 1 1 d . . .
H13B H -0.0520 1.3378 0.2953 0.077 Uiso 1 1 calc R . .
C14B C 0.0267(16) 1.3336(13) 0.2370(10) 0.062(7) Uani 1 1 d . . .
C15B C -0.1186(15) 1.3840(12) 0.1970(7) 0.046(6) Uani 1 1 d . . .
H15B H -0.1342 1.4343 0.2145 0.055 Uiso 1 1 calc R . .
C16B C -0.1910(16) 1.3847(15) 0.1654(7) 0.056(6) Uani 1 1 d . . .
C17B C -0.1916(14) 1.3035(13) 0.1544(8) 0.046(6) Uani 1 1 d . . .
C18B C -0.2636(15) 1.3109(16) 0.1238(8) 0.056(6) Uani 1 1 d . . .
C19B C -0.3293(16) 1.3935(17) 0.1066(8) 0.070(7) Uani 1 1 d . . .
H19B H -0.3771 1.3977 0.0865 0.085 Uiso 1 1 calc R . .
C20B C -0.3255(17) 1.4737(16) 0.1190(9) 0.068(7) Uani 1 1 d U . .
H20B H -0.3696 1.5290 0.1061 0.082 Uiso 1 1 calc R . .
C21B C -0.2561(14) 1.4697(14) 0.1504(9) 0.060(7) Uani 1 1 d . . .
H21B H -0.2542 1.5208 0.1605 0.072 Uiso 1 1 calc R . .
O1C O -0.0011(9) 0.5772(9) 0.3155(5) 0.055(4) Uani 1 1 d . . .
O2C O 0.1107(10) 0.5376(8) 0.3961(5) 0.052(4) Uani 1 1 d . . .
O3C O 0.4085(9) 0.4411(10) 0.4241(6) 0.063(4) Uani 1 1 d . . .
O4C O 0.5232(9) 0.2991(9) 0.3814(6) 0.060(4) Uani 1 1 d . . .
N1C N 0.1199(14) 0.5463(11) 0.4976(6) 0.058(5) Uani 1 1 d . . .
N2C N 0.3223(13) 0.5082(12) 0.5127(6) 0.071(6) Uani 1 1 d . . .
C1C C -0.0396(16) 0.6024(13) 0.3606(8) 0.050(6) Uani 1 1 d . . .
C2C C 0.0184(16) 0.5815(12) 0.4023(9) 0.051(6) Uani 1 1 d . . .
C3C C -0.0212(13) 0.6099(13) 0.4466(8) 0.048(6) Uani 1 1 d . . .
C4C C -0.1150(18) 0.6494(16) 0.4514(10) 0.078(8) Uani 1 1 d U . .
H4C H -0.1414 0.6598 0.4818 0.094 Uiso 1 1 calc R . .
C5C C -0.170(2) 0.6735(19) 0.4098(12) 0.102(10) Uani 1 1 d U . .
H5C H -0.2328 0.7089 0.4128 0.123 Uiso 1 1 calc R . .
C6C C -0.1365(16) 0.6487(14) 0.3640(9) 0.066(7) Uani 1 1 d U . .
H6C H -0.1758 0.6617 0.3372 0.079 Uiso 1 1 calc R . .
C7C C 0.0297(18) 0.5850(14) 0.4916(9) 0.059(6) Uani 1 1 d U . .
H7C H -0.0050 0.5976 0.5196 0.071 Uiso 1 1 calc R . .
C8C C 0.1487(17) 0.5271(15) 0.5472(9) 0.073(7) Uani 1 1 d U . .
H8C1 H 0.1955 0.4654 0.5521 0.087 Uiso 1 1 calc R . .
H8C2 H 0.0965 0.5350 0.5672 0.087 Uiso 1 1 calc R . .
C9C C 0.1888(17) 0.5908(15) 0.5622(8) 0.060(6) Uani 1 1 d U . .
C10C C 0.1433(17) 0.6592(14) 0.5929(8) 0.066(7) Uani 1 1 d U . .
H10C H 0.0863 0.6674 0.6049 0.079 Uiso 1 1 calc R . .
C11C C 0.1792(17) 0.7164(16) 0.6066(9) 0.070(7) Uani 1 1 d U . .
H11C H 0.1476 0.7605 0.6280 0.084 Uiso 1 1 calc R . .
C12C C 0.263(2) 0.7062(19) 0.5880(10) 0.094(9) Uani 1 1 d U . .
H12C H 0.2862 0.7451 0.5960 0.113 Uiso 1 1 calc R . .
C13C C 0.3117(19) 0.6384(18) 0.5573(10) 0.085(8) Uani 1 1 d U . .
H13C H 0.3672 0.6315 0.5438 0.102 Uiso 1 1 calc R . .
C14C C 0.2716(19) 0.5788(17) 0.5474(10) 0.076(8) Uani 1 1 d U . .
C15C C 0.4021(19) 0.4520(18) 0.5290(10) 0.088(8) Uani 1 1 d U . .
H15C H 0.4213 0.4611 0.5589 0.106 Uiso 1 1 calc R . .
C16C C 0.4675(19) 0.3713(18) 0.5029(10) 0.087(8) Uani 1 1 d U . .
C17C C 0.4655(17) 0.3714(16) 0.4532(9) 0.066(7) Uani 1 1 d U . .
C18C C 0.5302(19) 0.2913(18) 0.4300(11) 0.083(8) Uani 1 1 d U . .
C19C C 0.5884(19) 0.2186(18) 0.4592(11) 0.090(9) Uani 1 1 d U . .
H19C H 0.6290 0.1675 0.4443 0.108 Uiso 1 1 calc R . .
C20C C 0.590(2) 0.217(2) 0.5097(14) 0.129(12) Uani 1 1 d U . .
H20C H 0.6293 0.1648 0.5279 0.155 Uiso 1 1 calc R . .
C21C C 0.532(2) 0.295(2) 0.5322(13) 0.121(11) Uani 1 1 d U . .
H21C H 0.5350 0.2968 0.5656 0.145 Uiso 1 1 calc R . .
O1D O 0.4858(10) 0.6667(10) 0.3552(6) 0.069(5) Uani 1 1 d . . .
O2D O 0.4887(10) 0.5112(9) 0.3351(6) 0.067(5) Uani 1 1 d . . .
O3D O 0.3102(9) 0.3792(9) 0.3710(5) 0.051(4) Uani 1 1 d . . .
O4D O 0.2649(10) 0.3662(8) 0.4607(5) 0.056(4) Uani 1 1 d . . .
N1D N 0.5864(14) 0.3474(12) 0.2931(8) 0.070(6) Uani 1 1 d . . .
N2D N 0.4296(13) 0.2777(13) 0.2940(7) 0.063(6) Uani 1 1 d . . .
C1D C 0.5675(19) 0.5974(17) 0.3399(9) 0.067(7) Uani 1 1 d . . .
C2D C 0.5672(14) 0.5198(16) 0.3278(7) 0.052(6) Uani 1 1 d . . .
C3D C 0.6445(15) 0.4547(16) 0.3082(9) 0.062(7) Uani 1 1 d . . .
C4D C 0.7231(16) 0.4671(16) 0.3039(9) 0.070(7) Uani 1 1 d . . .
H4D H 0.7761 0.4222 0.2915 0.084 Uiso 1 1 calc R . .
C5D C 0.7256(18) 0.5442(16) 0.3174(9) 0.069(7) Uani 1 1 d . . .
H5D H 0.7789 0.5515 0.3137 0.083 Uiso 1 1 calc R . .
C6D C 0.6472(19) 0.6098(17) 0.3364(9) 0.070(7) Uani 1 1 d . . .
H6D H 0.6474 0.6616 0.3468 0.084 Uiso 1 1 calc R . .
C7D C 0.6485(17) 0.3717(16) 0.2925(8) 0.062(7) Uani 1 1 d . . .
H7D H 0.7048 0.3316 0.2805 0.074 Uiso 1 1 calc R . .
C8D C 0.6135(16) 0.2594(16) 0.2767(10) 0.076(8) Uani 1 1 d . . .
H8D1 H 0.6128 0.2197 0.3035 0.091 Uiso 1 1 calc R . .
H8D2 H 0.6759 0.2355 0.2645 0.091 Uiso 1 1 calc R . .
C9D C 0.5441(15) 0.2643(13) 0.2350(9) 0.057(7) Uani 1 1 d . . .
C10D C 0.5705(19) 0.2654(16) 0.1861(11) 0.086(9) Uani 1 1 d . . .
H10D H 0.6257 0.2678 0.1790 0.103 Uiso 1 1 calc R . .
C11D C 0.5185(15) 0.2631(16) 0.1510(10) 0.068(8) Uani 1 1 d . . .
H11D H 0.5348 0.2670 0.1190 0.082 Uiso 1 1 calc R . .
C12D C 0.4390(18) 0.2550(16) 0.1617(10) 0.080(8) Uani 1 1 d . . .
H12D H 0.4053 0.2481 0.1367 0.096 Uiso 1 1 calc R . .
C13D C 0.409(2) 0.2566(16) 0.2074(9) 0.073(8) Uani 1 1 d . . .
H13D H 0.3539 0.2533 0.2135 0.088 Uiso 1 1 calc R . .
C14D C 0.4593(18) 0.2630(16) 0.2441(9) 0.069(8) Uani 1 1 d . . .
C15D C 0.4045(16) 0.2205(18) 0.3139(9) 0.075(8) Uani 1 1 d . . .
H15D H 0.4087 0.1748 0.2951 0.089 Uiso 1 1 calc R . .
C16D C 0.3702(14) 0.2203(15) 0.3631(9) 0.056(6) Uani 1 1 d . . .
C17D C 0.3291(15) 0.2965(16) 0.3896(9) 0.058(7) Uani 1 1 d . . .
C18D C 0.3053(15) 0.2877(17) 0.4377(10) 0.067(8) Uani 1 1 d . . .
C19D C 0.3164(17) 0.2059(15) 0.4597(9) 0.069(8) Uani 1 1 d . . .
H19D H 0.2975 0.2008 0.4911 0.083 Uiso 1 1 calc R . .
C20D C 0.3579(19) 0.1323(18) 0.4309(11) 0.086(8) Uani 1 1 d U . .
H20D H 0.3696 0.0761 0.4446 0.104 Uiso 1 1 calc R . .
C21D C 0.3808(17) 0.1381(17) 0.3867(10) 0.074(7) Uani 1 1 d U . .
H21D H 0.4052 0.0867 0.3694 0.089 Uiso 1 1 calc R . .
O1E O 0.2855(9) 0.5496(9) 0.3548(5) 0.053(4) Uani 1 1 d . . .
O2E O 0.2203(10) 0.6450(9) 0.4303(5) 0.054(4) Uani 1 1 d . . .
O3E O -0.0186(10) 1.0523(9) 0.2750(5) 0.053(4) Uani 1 1 d . . .
O4E O 0.0832(9) 1.1261(8) 0.2303(5) 0.052(4) Uani 1 1 d . . .
N1E N 0.1475(13) 0.8035(11) 0.4659(7) 0.056(5) Uani 1 1 d . . .
N2E N -0.0013(13) 0.9918(12) 0.4211(7) 0.058(5) Uani 1 1 d . . .
C1E C 0.2742(16) 0.6346(15) 0.3522(8) 0.056(6) Uani 1 1 d . . .
C2E C 0.2403(14) 0.6822(14) 0.3919(8) 0.050(6) Uani 1 1 d . . .
C3E C 0.2284(14) 0.7737(15) 0.3898(8) 0.054(6) Uani 1 1 d . . .
C4E C 0.2477(15) 0.8125(16) 0.3474(8) 0.061(6) Uani 1 1 d . . .
H4E H 0.2382 0.8716 0.3460 0.073 Uiso 1 1 calc R . .
C5E C 0.2808(14) 0.7618(16) 0.3080(8) 0.060(7) Uani 1 1 d . . .
H5E H 0.2946 0.7860 0.2798 0.072 Uiso 1 1 calc R . .
C6E C 0.2934(14) 0.6731(15) 0.3109(9) 0.061(7) Uani 1 1 d . . .
H6E H 0.3155 0.6392 0.2840 0.073 Uiso 1 1 calc R . .
C7E C 0.1802(14) 0.8277(14) 0.4292(8) 0.051(6) Uani 1 1 d . . .
H7E H 0.1723 0.8863 0.4275 0.061 Uiso 1 1 calc R . .
C8E C 0.0810(17) 0.8656(14) 0.4986(7) 0.059(7) Uani 1 1 d . . .
H8E1 H 0.0902 0.9189 0.4992 0.071 Uiso 1 1 calc R . .
H8E2 H 0.0916 0.8376 0.5311 0.071 Uiso 1 1 calc R . .
C9E C -0.0178(16) 0.8920(14) 0.4825(7) 0.046(5) Uani 1 1 d . . .
C10E C -0.068(2) 0.8556(15) 0.5050(9) 0.065(7) Uani 1 1 d . . .
H10E H -0.0419 0.8131 0.5306 0.078 Uiso 1 1 calc R . .
C11E C -0.161(2) 0.8810(18) 0.4903(10) 0.075(8) Uani 1 1 d . . .
H11E H -0.1958 0.8563 0.5061 0.090 Uiso 1 1 calc R . .
C12E C -0.196(2) 0.942(2) 0.4531(10) 0.082(9) Uani 1 1 d . . .
H12E H -0.2564 0.9578 0.4426 0.099 Uiso 1 1 calc R . .
C13E C -0.1464(18) 0.9820(16) 0.4289(8) 0.064(7) Uani 1 1 d . . .
H13E H -0.1736 1.0261 0.4041 0.076 Uiso 1 1 calc R . .
C14E C -0.0548(16) 0.9534(14) 0.4437(7) 0.050(6) Uani 1 1 d . . .
C15E C -0.0048(14) 1.0082(12) 0.3763(8) 0.047(6) Uani 1 1 d . . .
H15E H -0.0423 0.9925 0.3577 0.057 Uiso 1 1 calc R . .
C16E C 0.0480(15) 1.0518(13) 0.3507(9) 0.054(6) Uani 1 1 d . . .
C17E C 0.0400(16) 1.0706(13) 0.3015(9) 0.058(7) Uani 1 1 d . . .
C18E C 0.0947(14) 1.1070(13) 0.2787(8) 0.046(5) Uani 1 1 d . . .
C19E C 0.1557(15) 1.1247(13) 0.3066(8) 0.057(6) Uani 1 1 d . . .
H19E H 0.1910 1.1499 0.2919 0.068 Uiso 1 1 calc R . .
C20E C 0.1633(15) 1.1046(14) 0.3559(8) 0.052(6) Uani 1 1 d . . .
H20E H 0.2054 1.1144 0.3743 0.063 Uiso 1 1 calc R . .
C21E C 0.1100(17) 1.0709(13) 0.3777(9) 0.058(6) Uani 1 1 d . . .
H21E H 0.1141 1.0600 0.4112 0.070 Uiso 1 1 calc R . .
O1F O -0.0047(9) 1.0439(8) 0.1747(5) 0.046(4) Uani 1 1 d . . .
O2F O -0.0774(9) 0.9516(8) 0.1324(5) 0.048(4) Uani 1 1 d . . .
O3F O 0.1740(9) 0.5468(9) 0.2796(5) 0.051(4) Uani 1 1 d . . .
O4F O 0.3617(10) 0.4679(10) 0.2651(6) 0.062(4) Uani 1 1 d . . .
N1F N -0.0599(15) 0.7958(12) 0.1124(6) 0.059(5) Uani 1 1 d . . .
N2F N -0.0078(13) 0.6034(10) 0.1663(7) 0.052(5) Uani 1 1 d . . .
C1F C 0.0551(15) 0.9549(13) 0.1718(7) 0.047(6) Uani 1 1 d . . .
C2F C 0.0127(15) 0.9057(12) 0.1487(7) 0.046(6) Uani 1 1 d . . .
C3F C 0.0671(19) 0.8106(16) 0.1434(8) 0.065(7) Uani 1 1 d . . .
C4F C 0.1602(18) 0.7712(15) 0.1605(9) 0.068(7) Uani 1 1 d . . .
H4F H 0.1985 0.7113 0.1556 0.082 Uiso 1 1 calc R . .
C5F C 0.1945(18) 0.8195(16) 0.1838(8) 0.067(7) Uani 1 1 d . . .
H5F H 0.2542 0.7896 0.1969 0.081 Uiso 1 1 calc R . .
C6F C 0.1445(15) 0.9121(13) 0.1891(7) 0.046(5) Uani 1 1 d . . .
H6F H 0.1713 0.9433 0.2040 0.055 Uiso 1 1 calc R . .
C7F C 0.0254(16) 0.7636(13) 0.1238(8) 0.050(6) Uani 1 1 d . . .
H7F H 0.0626 0.7037 0.1184 0.061 Uiso 1 1 calc R . .
C8F C -0.1059(18) 0.7393(16) 0.0983(9) 0.071(7) Uani 1 1 d . . .
H8F1 H -0.1484 0.7701 0.0713 0.085 Uiso 1 1 calc R . .
H8F2 H -0.0589 0.6832 0.0874 0.085 Uiso 1 1 calc R . .
C9F C -0.157(2) 0.7202(17) 0.1375(10) 0.069(7) Uani 1 1 d . . .
C10F C -0.249(2) 0.7708(18) 0.1429(9) 0.073(8) Uani 1 1 d . . .
H10F H -0.2828 0.8193 0.1212 0.087 Uiso 1 1 calc R . .
C11F C -0.294(2) 0.749(2) 0.1810(12) 0.090(9) Uani 1 1 d . . .
H11F H -0.3578 0.7795 0.1833 0.108 Uiso 1 1 calc R . .
C12F C -0.240(2) 0.6794(19) 0.2165(11) 0.087(9) Uani 1 1 d . . .
H12F H -0.2695 0.6672 0.2430 0.105 Uiso 1 1 calc R . .
C13F C -0.152(2) 0.6334(17) 0.2125(11) 0.079(8) Uani 1 1 d . . .
H13F H -0.1183 0.5880 0.2359 0.095 Uiso 1 1 calc R . .
C14F C -0.1051(19) 0.6511(18) 0.1730(11) 0.069(7) Uani 1 1 d . . .
C15F C 0.0488(17) 0.5876(13) 0.2025(8) 0.055(6) Uani 1 1 d . . .
H15F H 0.0251 0.6044 0.2330 0.066 Uiso 1 1 calc R . .
C16F C 0.1456(18) 0.5455(12) 0.1967(8) 0.054(6) Uani 1 1 d . . .
C17F C 0.2079(17) 0.5286(14) 0.2340(8) 0.052(6) Uani 1 1 d . . .
C18F C 0.3036(17) 0.4887(13) 0.2282(9) 0.054(6) Uani 1 1 d . . .
C19F C 0.341(2) 0.4668(17) 0.1828(9) 0.080(8) Uani 1 1 d . . .
H19F H 0.4045 0.4409 0.1782 0.096 Uiso 1 1 calc R . .
C20F C 0.275(2) 0.4866(14) 0.1418(9) 0.067(8) Uani 1 1 d . . .
H20F H 0.2972 0.4766 0.1105 0.080 Uiso 1 1 calc R . .
C21F C 0.1835(16) 0.5189(15) 0.1489(8) 0.057(6) Uani 1 1 d . . .
H21F H 0.1442 0.5242 0.1233 0.069 Uiso 1 1 calc R . .
O1 O -0.0294(16) 0.7886(14) 0.2423(8) 0.123(7) Uani 1 1 d U . .
C1 C -0.110(2) 0.8146(19) 0.2729(11) 0.097(9) Uani 1 1 d U . .
H1A H -0.1615 0.8675 0.2584 0.116 Uiso 1 1 calc R . .
H1B H -0.1282 0.7667 0.2761 0.116 Uiso 1 1 calc R . .
C2 C -0.0875(14) 0.8332(14) 0.3205(8) 0.057(6) Uani 1 1 d U . .
H2A H -0.1126 0.8085 0.3459 0.068 Uiso 1 1 calc R . .
H2B H -0.1120 0.8971 0.3235 0.068 Uiso 1 1 calc R . .
C3 C 0.0177(18) 0.7878(17) 0.3233(10) 0.084(8) Uani 1 1 d U . .
H3A H 0.0400 0.8207 0.3426 0.100 Uiso 1 1 calc R . .
H3B H 0.0411 0.7270 0.3374 0.100 Uiso 1 1 calc R . .
C4 C 0.046(2) 0.788(2) 0.2729(11) 0.109(10) Uani 1 1 d U . .
H4G H 0.1041 0.7357 0.2679 0.130 Uiso 1 1 calc R . .
H4H H 0.0549 0.8412 0.2647 0.130 Uiso 1 1 calc R . .
O2 O 0.4007(14) 1.0177(13) 0.2864(8) 0.109(7) Uani 1 1 d U . .
C5 C 0.424(2) 0.932(2) 0.3142(12) 0.114(11) Uani 1 1 d U . .
H5G H 0.3707 0.9324 0.3304 0.137 Uiso 1 1 calc R . .
H5H H 0.4732 0.9186 0.3380 0.137 Uiso 1 1 calc R . .
C6 C 0.456(3) 0.868(2) 0.2749(13) 0.138(13) Uani 1 1 d U . .
H6G H 0.4516 0.8129 0.2842 0.166 Uiso 1 1 calc R . .
H6H H 0.5187 0.8530 0.2654 0.166 Uiso 1 1 calc R . .
C7 C 0.385(3) 0.924(2) 0.2349(15) 0.161(16) Uani 1 1 d U . .
H7G H 0.4085 0.9037 0.2033 0.193 Uiso 1 1 calc R . .
H7H H 0.3275 0.9200 0.2395 0.193 Uiso 1 1 calc R . .
C8 C 0.370(2) 1.0179(19) 0.2392(11) 0.101(10) Uani 1 1 d U . .
H8A H 0.4055 1.0336 0.2155 0.122 Uiso 1 1 calc R . .
H8B H 0.3050 1.0598 0.2347 0.122 Uiso 1 1 calc R . .
O3 O 0.461(2) 0.677(2) 0.1360(12) 0.186(11) Uani 1 1 d U . .
C9 C 0.492(4) 0.710(3) 0.1712(14) 0.086(17) Uani 1 1 d DU . .
H9A H 0.4469 0.7715 0.1765 0.103 Uiso 1 1 calc R . .
H9B H 0.5495 0.7105 0.1619 0.103 Uiso 1 1 calc R . .
C10 C 0.506(2) 0.651(2) 0.2169(11) 0.033(9) Uani 1 1 d DU . .
H10G H 0.5693 0.6252 0.2286 0.039 Uiso 1 1 calc R . .
H10H H 0.4653 0.6842 0.2422 0.039 Uiso 1 1 calc R . .
C11 C 0.484(3) 0.585(3) 0.2033(15) 0.094(13) Uani 1 1 d U . .
H11G H 0.5400 0.5300 0.2001 0.113 Uiso 1 1 calc R . .
H11H H 0.4466 0.5741 0.2280 0.113 Uiso 1 1 calc R . .
C12 C 0.436(2) 0.611(2) 0.1603(13) 0.076(11) Uani 1 1 d U . .
H12G H 0.3699 0.6377 0.1657 0.091 Uiso 1 1 calc R . .
H12H H 0.4526 0.5605 0.1407 0.091 Uiso 1 1 calc R . .
O4 O 0.315(3) 0.277(2) 0.0499(11) 0.120(14) Uani 1 1 d DU . .
C13 C 0.239(2) 0.352(3) 0.0291(16) 0.103(19) Uani 1 1 d DU . .
H13G H 0.2228 0.4018 0.0492 0.123 Uiso 1 1 calc R . .
H13H H 0.1868 0.3390 0.0267 0.123 Uiso 1 1 calc R . .
C14 C 0.264(3) 0.375(3) -0.0211(15) 0.13(2) Uani 1 1 d DU . .
H14A H 0.2617 0.4339 -0.0227 0.153 Uiso 1 1 calc R . .
H14B H 0.2227 0.3733 -0.0455 0.153 Uiso 1 1 calc R . .
C15 C 0.363(3) 0.303(3) -0.0282(12) 0.12(2) Uani 1 1 d DU . .
H15G H 0.4022 0.3302 -0.0389 0.144 Uiso 1 1 calc R . .
H15H H 0.3638 0.2625 -0.0519 0.144 Uiso 1 1 calc R . .
C16 C 0.3935(19) 0.255(3) 0.0215(13) 0.071(14) Uani 1 1 d DU . .
H16A H 0.4256 0.1908 0.0183 0.085 Uiso 1 1 calc R . .
H16B H 0.4356 0.2732 0.0366 0.085 Uiso 1 1 calc R . .
O5 O -0.386(3) 0.821(2) 0.3838(12) 0.123(15) Uani 1 1 d DU . .
C17 C -0.357(2) 0.877(3) 0.4060(16) 0.091(17) Uani 1 1 d DU . .
H17A H -0.3369 0.9082 0.3815 0.109 Uiso 1 1 calc R . .
H17B H -0.3041 0.8409 0.4275 0.109 Uiso 1 1 calc R . .
C18 C -0.435(3) 0.944(2) 0.4347(18) 0.11(2) Uani 1 1 d DU . .
H18A H -0.4698 0.9989 0.4151 0.132 Uiso 1 1 calc R . .
H18B H -0.4105 0.9581 0.4633 0.132 Uiso 1 1 calc R . .
C19 C -0.494(3) 0.898(3) 0.449(2) 0.11(2) Uani 1 1 d DU . .
H19G H -0.5565 0.9320 0.4357 0.132 Uiso 1 1 calc R . .
H19H H -0.4965 0.8903 0.4837 0.132 Uiso 1 1 calc R . .
C20 C -0.446(3) 0.808(2) 0.4266(17) 0.100(19) Uani 1 1 d DU . .
H20G H -0.4916 0.7906 0.4141 0.120 Uiso 1 1 calc R . .
H20H H -0.4070 0.7617 0.4505 0.120 Uiso 1 1 calc R . .

loop_
_atom_site_aniso_label
_atom_site_aniso_U_11
_atom_site_aniso_U_22
_atom_site_aniso_U_33
_atom_site_aniso_U_23
_atom_site_aniso_U_13
_atom_site_aniso_U_12
U1 0.0434(5) 0.0485(5) 0.0432(5) -0.0059(4) 0.0063(4) -0.0224(4)
U2 0.0481(5) 0.0513(5) 0.0451(5) -0.0004(4) 0.0036(4) -0.0276(4)
U3 0.0547(6) 0.0577(5) 0.0452(6) -0.0116(4) 0.0021(4) -0.0186(5)
U4 0.0434(5) 0.0674(6) 0.0679(7) -0.0274(5) 0.0093(4) -0.0255(5)
O1A 0.056(10) 0.058(9) 0.046(9) 0.000(7) 0.002(7) -0.023(8)
O2A 0.045(9) 0.056(9) 0.049(9) 0.007(7) 0.012(7) -0.027(7)
O3A 0.050(9) 0.049(8) 0.030(8) 0.001(6) 0.013(6) -0.020(7)
O4A 0.056(9) 0.074(10) 0.049(10) -0.005(8) 0.006(7) -0.040(8)
N1A 0.033(10) 0.048(10) 0.054(12) -0.004(8) 0.007(8) -0.020(8)
N2A 0.048(11) 0.062(11) 0.031(10) -0.003(8) 0.008(8) -0.015(9)
C1A 0.043(14) 0.062(15) 0.076(19) -0.025(13) 0.016(13) -0.020(12)
C2A 0.050(14) 0.069(15) 0.046(15) -0.010(11) 0.008(11) -0.036(12)
C3A 0.043(14) 0.11(2) 0.09(2) -0.009(16) 0.030(13) -0.052(14)
C4A 0.064(17) 0.11(2) 0.068(19) -0.001(15) 0.014(14) -0.061(16)
C5A 0.083(13) 0.106(13) 0.091(13) 0.001(10) 0.013(10) -0.049(10)
C6A 0.079(19) 0.10(2) 0.045(16) 0.021(13) 0.022(14) -0.028(16)
C7A 0.061(16) 0.074(17) 0.063(18) -0.004(13) -0.005(13) -0.032(14)
C8A 0.044(13) 0.071(15) 0.042(14) -0.015(11) 0.006(10) -0.023(12)
C9A 0.067(15) 0.043(12) 0.031(12) -0.009(9) -0.003(10) -0.031(12)
C10A 0.054(15) 0.072(16) 0.057(16) -0.005(13) -0.002(12) -0.020(13)
C11A 0.10(2) 0.050(14) 0.057(16) -0.010(11) 0.017(14) -0.030(15)
C12A 0.064(16) 0.054(14) 0.045(14) -0.008(11) 0.004(12) -0.024(13)
C13A 0.058(14) 0.045(12) 0.037(13) -0.008(10) 0.001(10) -0.018(12)
C14A 0.056(15) 0.046(13) 0.054(15) 0.007(11) -0.011(11) -0.025(12)
C15A 0.027(11) 0.082(16) 0.033(13) -0.009(11) 0.001(9) -0.012(11)
C16A 0.087(18) 0.051(13) 0.035(13) 0.000(10) 0.001(12) -0.048(13)
C17A 0.050(14) 0.069(15) 0.046(15) -0.010(11) 0.008(11) -0.036(12)
C18A 0.056(14) 0.068(15) 0.023(12) -0.006(10) -0.001(10) -0.015(13)
C19A 0.073(11) 0.079(11) 0.065(11) 0.006(9) -0.003(9) -0.041(9)
C20A 0.071(11) 0.081(11) 0.075(12) 0.006(9) 0.003(9) -0.039(9)
C21A 0.072(17) 0.097(19) 0.043(15) -0.007(14) -0.006(12) -0.047(16)
O1B 0.051(10) 0.056(9) 0.064(11) -0.007(8) 0.005(8) -0.015(8)
O2B 0.045(9) 0.052(9) 0.051(9) 0.003(7) -0.002(7) -0.019(7)
O3B 0.039(8) 0.044(8) 0.045(8) -0.002(6) 0.005(6) -0.027(7)
O4B 0.051(9) 0.051(9) 0.052(10) -0.023(7) 0.013(7) -0.025(8)
N1B 0.075(13) 0.047(10) 0.046(11) 0.003(8) -0.008(9) -0.047(10)
N2B 0.060(12) 0.047(10) 0.047(11) 0.007(8) 0.010(9) -0.035(10)
C1B 0.035(13) 0.064(15) 0.065(17) -0.005(12) 0.015(11) -0.020(12)
C2B 0.041(13) 0.047(12) 0.045(13) 0.000(10) -0.005(10) -0.021(11)
C3B 0.040(12) 0.036(11) 0.055(14) 0.007(9) 0.000(10) -0.026(10)
C4B 0.049(15) 0.10(2) 0.079(19) -0.008(15) 0.002(13) -0.044(15)
C5B 0.051(16) 0.09(2) 0.063(18) -0.006(14) 0.014(13) -0.012(16)
C6B 0.07(2) 0.09(2) 0.065(18) 0.005(14) 0.013(14) -0.041(17)
C7B 0.063(16) 0.069(16) 0.051(15) 0.012(11) -0.004(12) -0.045(14)
C8B 0.042(13) 0.069(16) 0.086(19) 0.012(13) 0.003(12) -0.037(12)
C9B 0.052(10) 0.038(8) 0.053(10) -0.006(7) -0.009(8) -0.034(8)
C10B 0.080(18) 0.046(13) 0.10(2) -0.015(13) 0.008(15) -0.052(14)
C11B 0.10(2) 0.058(16) 0.067(19) -0.019(13) 0.006(16) -0.036(16)
C12B 0.09(2) 0.038(14) 0.10(2) -0.028(14) 0.019(19) 0.000(16)
C13B 0.070(17) 0.073(16) 0.058(17) -0.040(13) 0.024(13) -0.036(14)
C14B 0.044(14) 0.036(12) 0.11(2) 0.007(12) -0.027(14) -0.019(11)
C15B 0.054(14) 0.023(10) 0.057(15) -0.005(9) 0.019(11) -0.014(10)
C16B 0.066(16) 0.079(17) 0.020(12) -0.003(11) 0.006(10) -0.029(14)
C17B 0.037(12) 0.032(11) 0.072(16) 0.002(10) 0.017(11) -0.019(10)
C18B 0.045(14) 0.074(17) 0.038(14) 0.007(12) 0.001(11) -0.020(13)
C19B 0.064(17) 0.10(2) 0.047(15) -0.002(14) -0.022(12) -0.043(16)
C20B 0.061(11) 0.057(10) 0.071(11) 0.002(9) 0.009(9) -0.014(8)
C21B 0.034(12) 0.044(13) 0.092(19) -0.006(12) -0.003(12) -0.008(11)
O1C 0.049(9) 0.063(9) 0.054(10) 0.002(7) -0.005(7) -0.028(8)
O2C 0.062(10) 0.044(8) 0.056(10) -0.008(7) 0.012(8) -0.028(8)
O3C 0.038(8) 0.070(10) 0.072(11) -0.019(8) -0.014(8) -0.013(8)
O4C 0.044(9) 0.060(9) 0.084(13) -0.038(8) 0.022(8) -0.027(8)
N1C 0.084(15) 0.050(11) 0.032(11) -0.004(8) -0.004(9) -0.024(11)
N2C 0.071(14) 0.067(13) 0.042(12) -0.003(9) -0.019(10) -0.002(11)
C1C 0.069(16) 0.041(12) 0.046(14) -0.019(10) 0.017(12) -0.028(12)
C2C 0.059(15) 0.028(11) 0.071(17) 0.004(10) 0.005(13) -0.026(11)
C3C 0.031(11) 0.060(14) 0.065(16) -0.012(11) 0.032(11) -0.029(11)
C4C 0.080(12) 0.084(11) 0.077(12) -0.016(9) 0.020(9) -0.042(9)
C5C 0.094(13) 0.103(13) 0.106(14) -0.014(10) 0.010(10) -0.041(10)
C6C 0.059(10) 0.066(10) 0.074(11) -0.009(9) -0.001(9) -0.030(8)
C7C 0.073(11) 0.053(10) 0.052(10) -0.006(8) 0.008(9) -0.028(8)
C8C 0.082(12) 0.068(11) 0.066(11) -0.010(9) 0.009(9) -0.031(9)
C9C 0.066(10) 0.057(10) 0.042(10) -0.001(8) 0.002(8) -0.016(8)
C10C 0.072(11) 0.064(10) 0.055(10) -0.008(8) -0.003(9) -0.024(8)
C11C 0.070(11) 0.067(11) 0.067(11) -0.005(9) -0.006(9) -0.025(9)
C12C 0.096(13) 0.094(12) 0.093(13) -0.016(10) -0.012(10) -0.044(10)
C13C 0.074(12) 0.095(12) 0.076(12) -0.016(9) -0.002(9) -0.028(9)
C14C 0.076(12) 0.071(11) 0.072(11) -0.012(9) -0.009(9) -0.024(9)
C15C 0.088(12) 0.089(12) 0.082(12) -0.017(9) -0.009(10) -0.033(9)
C16C 0.088(11) 0.084(10) 0.079(11) -0.007(7) -0.006(7) -0.030(7)
C17C 0.065(11) 0.069(11) 0.063(11) -0.021(9) -0.012(9) -0.027(8)
C18C 0.083(12) 0.081(12) 0.091(13) -0.009(10) -0.011(10) -0.041(9)
C19C 0.083(12) 0.088(12) 0.080(12) -0.015(10) 0.001(10) -0.020(9)
C20C 0.132(14) 0.126(14) 0.123(14) -0.011(8) 0.000(8) -0.052(9)
C21C 0.122(13) 0.121(13) 0.111(13) -0.022(8) -0.008(8) -0.046(8)
O1D 0.062(10) 0.064(10) 0.081(12) -0.026(9) -0.009(9) -0.027(9)
O2D 0.064(11) 0.067(10) 0.099(13) -0.045(9) 0.015(9) -0.050(9)
O3D 0.049(9) 0.052(9) 0.054(10) -0.019(7) 0.001(7) -0.023(8)
O4D 0.068(10) 0.052(9) 0.047(9) -0.025(7) 0.023(7) -0.024(8)
N1D 0.053(13) 0.059(13) 0.107(18) -0.031(11) 0.029(12) -0.031(11)
N2D 0.057(13) 0.072(13) 0.078(15) -0.040(11) 0.013(11) -0.041(11)
C1D 0.072(18) 0.066(16) 0.073(19) -0.009(13) -0.001(14) -0.040(16)
C2D 0.035(12) 0.084(17) 0.040(13) -0.006(11) 0.001(10) -0.031(13)
C3D 0.032(12) 0.071(16) 0.09(2) -0.010(13) 0.005(12) -0.029(12)
C4D 0.045(15) 0.067(16) 0.10(2) -0.014(14) -0.014(13) -0.024(13)
C5D 0.069(18) 0.063(16) 0.09(2) 0.015(14) -0.019(15) -0.042(15)
C6D 0.08(2) 0.072(17) 0.075(19) 0.008(14) -0.008(15) -0.054(16)
C7D 0.054(16) 0.069(16) 0.065(17) -0.019(12) 0.005(12) -0.028(14)
C8D 0.062(17) 0.090(18) 0.11(2) -0.041(16) 0.012(15) -0.063(15)
C9D 0.054(15) 0.049(13) 0.084(18) -0.027(12) 0.047(13) -0.035(12)
C10D 0.065(19) 0.081(19) 0.12(3) -0.038(18) 0.014(18) -0.038(16)
C11D 0.027(12) 0.085(18) 0.09(2) -0.046(15) 0.030(13) -0.022(13)
C12D 0.077(19) 0.086(19) 0.09(2) -0.043(16) 0.008(16) -0.045(16)
C13D 0.11(2) 0.088(18) 0.048(16) -0.019(13) 0.016(15) -0.069(17)
C14D 0.080(18) 0.092(19) 0.060(17) -0.042(14) 0.033(14) -0.056(16)
C15D 0.063(17) 0.11(2) 0.08(2) -0.054(17) 0.008(14) -0.056(17)
C16D 0.045(13) 0.072(15) 0.074(18) -0.014(13) 0.017(12) -0.047(12)
C17D 0.047(14) 0.065(16) 0.077(19) -0.040(13) 0.003(12) -0.034(13)
C18D 0.054(15) 0.082(18) 0.08(2) -0.053(15) -0.001(13) -0.043(14)
C19D 0.089(19) 0.054(14) 0.078(19) -0.030(13) 0.042(15) -0.043(15)
C20D 0.098(13) 0.079(11) 0.099(13) -0.009(9) 0.011(10) -0.053(9)
C21D 0.078(11) 0.079(11) 0.080(12) -0.016(9) 0.017(9) -0.047(9)
O1E 0.036(8) 0.062(10) 0.052(10) -0.009(7) 0.008(7) -0.015(8)
O2E 0.075(11) 0.056(9) 0.036(9) -0.011(7) 0.019(8) -0.032(8)
O3E 0.066(10) 0.053(9) 0.044(9) -0.004(7) 0.006(7) -0.030(8)
O4E 0.059(9) 0.050(8) 0.055(10) -0.002(7) -0.004(7) -0.032(8)
N1E 0.069(13) 0.059(12) 0.055(13) -0.014(9) 0.010(10) -0.041(10)
N2E 0.090(15) 0.074(13) 0.039(12) -0.021(9) 0.027(10) -0.062(12)
C1E 0.065(16) 0.059(15) 0.047(15) -0.015(12) 0.009(12) -0.028(14)
C2E 0.044(13) 0.051(13) 0.050(15) -0.017(11) 0.005(10) -0.015(11)
C3E 0.050(14) 0.063(15) 0.053(15) -0.017(11) 0.009(11) -0.028(12)
C4E 0.053(15) 0.071(16) 0.058(16) -0.012(12) 0.011(12) -0.028(13)
C5E 0.050(14) 0.082(18) 0.045(15) -0.013(12) 0.014(11) -0.027(14)
C6E 0.034(13) 0.066(16) 0.080(19) -0.037(14) -0.004(12) -0.015(12)
C7E 0.047(13) 0.049(13) 0.059(16) -0.012(11) -0.013(11) -0.023(11)
C8E 0.10(2) 0.055(14) 0.023(12) -0.006(10) 0.013(12) -0.036(14)
C9E 0.070(16) 0.057(13) 0.023(12) -0.008(10) -0.003(11) -0.038(12)
C10E 0.10(2) 0.057(15) 0.058(17) -0.006(12) 0.018(15) -0.049(16)
C11E 0.11(2) 0.083(19) 0.064(19) -0.034(15) 0.045(17) -0.065(19)
C12E 0.08(2) 0.11(2) 0.07(2) -0.024(17) 0.022(16) -0.052(19)
C13E 0.085(19) 0.096(19) 0.042(15) -0.004(13) 0.003(13) -0.070(16)
C14E 0.070(16) 0.065(14) 0.025(12) -0.015(10) -0.005(11) -0.037(13)
C15E 0.057(14) 0.032(11) 0.058(16) -0.004(10) 0.000(11) -0.024(11)
C16E 0.057(15) 0.041(12) 0.068(18) -0.012(11) 0.014(12) -0.024(12)
C17E 0.058(16) 0.039(13) 0.066(18) -0.033(12) 0.003(13) -0.010(12)
C18E 0.038(13) 0.047(13) 0.052(15) -0.005(10) -0.003(10) -0.017(11)
C19E 0.057(15) 0.055(14) 0.060(17) -0.002(11) -0.011(12) -0.028(12)
C20E 0.061(15) 0.075(15) 0.043(14) -0.002(11) -0.008(11) -0.050(13)
C21E 0.083(18) 0.049(13) 0.064(17) -0.014(11) 0.004(13) -0.048(13)
O1F 0.047(8) 0.043(8) 0.044(9) -0.007(6) 0.004(6) -0.016(7)
O2F 0.047(9) 0.046(8) 0.047(9) -0.013(6) 0.011(7) -0.015(7)
O3F 0.055(9) 0.071(10) 0.038(9) -0.014(7) 0.016(7) -0.037(8)
O4F 0.062(10) 0.086(11) 0.049(10) -0.031(8) 0.027(8) -0.040(9)
N1F 0.094(16) 0.069(13) 0.045(12) -0.012(9) 0.001(11) -0.063(13)
N2F 0.068(13) 0.042(10) 0.056(13) -0.004(9) -0.015(10) -0.033(10)
C1F 0.058(15) 0.037(12) 0.044(13) 0.008(9) 0.019(11) -0.020(11)
C2F 0.062(15) 0.028(11) 0.054(14) -0.013(9) 0.017(11) -0.024(11)
C3F 0.09(2) 0.073(16) 0.046(15) -0.004(12) -0.014(13) -0.047(16)
C4F 0.074(19) 0.051(14) 0.066(18) -0.011(12) 0.000(14) -0.016(14)
C5F 0.080(18) 0.075(17) 0.042(15) -0.013(12) 0.006(12) -0.030(15)
C6F 0.058(14) 0.039(12) 0.042(13) 0.004(9) 0.003(11) -0.024(11)
C7F 0.052(14) 0.038(12) 0.056(15) -0.017(10) -0.007(11) -0.013(12)
C8F 0.085(19) 0.068(16) 0.059(18) 0.009(13) -0.017(14) -0.034(15)
C9F 0.09(2) 0.060(16) 0.08(2) -0.024(14) -0.006(16) -0.047(17)
C10F 0.08(2) 0.087(19) 0.060(18) -0.012(14) -0.021(15) -0.042(17)
C11F 0.067(19) 0.12(3) 0.10(3) 0.00(2) -0.001(18) -0.063(18)
C12F 0.11(3) 0.09(2) 0.08(2) 0.031(17) -0.022(19) -0.06(2)
C13F 0.061(18) 0.069(18) 0.11(3) -0.015(16) 0.009(17) -0.033(16)
C14F 0.08(2) 0.079(19) 0.09(2) -0.020(16) 0.000(16) -0.069(17)
C15F 0.085(18) 0.041(13) 0.043(14) -0.016(10) -0.004(13) -0.030(13)
C16F 0.086(18) 0.018(10) 0.053(15) 0.002(9) 0.008(13) -0.019(12)
C17F 0.070(17) 0.058(14) 0.046(15) -0.003(11) -0.005(12) -0.044(13)
C18F 0.059(16) 0.039(12) 0.066(17) -0.022(11) 0.019(13) -0.023(12)
C19F 0.11(2) 0.09(2) 0.052(17) -0.012(14) 0.027(16) -0.061(18)
C20F 0.11(2) 0.047(13) 0.044(15) -0.017(11) 0.041(15) -0.039(15)
C21F 0.063(16) 0.080(17) 0.042(14) 0.002(12) 0.003(12) -0.045(14)
O1 0.123(9) 0.128(9) 0.122(9) -0.004(5) 0.006(6) -0.060(6)
C1 0.097(10) 0.095(10) 0.096(10) -0.010(6) 0.001(6) -0.041(6)
C2 0.057(8) 0.054(7) 0.056(8) -0.004(5) 0.002(5) -0.023(5)
C3 0.084(9) 0.085(9) 0.087(10) -0.004(6) 0.000(6) -0.042(6)
C4 0.107(11) 0.110(11) 0.110(12) -0.003(6) 0.002(6) -0.050(7)
O2 0.113(8) 0.108(8) 0.107(8) -0.011(5) -0.004(5) -0.052(6)
C5 0.115(12) 0.113(12) 0.112(12) -0.007(6) 0.003(6) -0.050(7)
C6 0.140(14) 0.137(14) 0.138(14) -0.009(6) 0.001(6) -0.062(8)
C7 0.164(16) 0.159(16) 0.162(16) -0.014(6) -0.002(6) -0.073(9)
C8 0.103(11) 0.100(11) 0.100(11) -0.009(6) 0.000(6) -0.044(6)
O3 0.186(12) 0.183(12) 0.185(13) -0.006(6) 0.002(6) -0.082(7)
C9 0.087(17) 0.085(17) 0.086(17) -0.006(6) -0.002(6) -0.040(9)
C10 0.033(10) 0.032(10) 0.032(10) -0.002(6) 0.000(6) -0.015(6)
C11 0.093(14) 0.097(14) 0.094(14) -0.003(6) 0.004(6) -0.044(8)
C12 0.074(12) 0.077(12) 0.080(12) -0.007(6) 0.003(6) -0.037(7)
O4 0.121(15) 0.121(15) 0.119(15) -0.007(6) 0.002(6) -0.054(8)
C13 0.10(2) 0.10(2) 0.10(2) -0.006(6) 0.002(6) -0.047(10)
C14 0.13(2) 0.13(2) 0.13(2) -0.009(6) 0.003(6) -0.058(12)
C15 0.12(2) 0.12(2) 0.12(2) -0.004(6) 0.003(6) -0.054(11)
C16 0.070(15) 0.073(15) 0.071(15) -0.003(6) 0.001(6) -0.033(8)
O5 0.124(16) 0.123(15) 0.124(16) -0.009(6) 0.002(6) -0.057(8)
C17 0.091(18) 0.092(18) 0.090(18) -0.004(6) 0.002(6) -0.041(9)
C18 0.11(2) 0.11(2) 0.11(2) -0.008(6) 0.000(6) -0.050(11)
C19 0.11(2) 0.11(2) 0.11(2) -0.006(6) 0.001(6) -0.049(11)
C20 0.10(2) 0.100(19) 0.10(2) -0.008(6) 0.002(6) -0.045(10)

loop_
_atom_type_symbol
_atom_type_description
_atom_type_scat_dispersion_real
_atom_type_scat_dispersion_imag
_atom_type_scat_source
C C 0.0033 0.0016 'International Tables Vol C Tables 4.2.6.8 and 6.1.1.4'
H H 0.0000 0.0000 'International Tables Vol C Tables 4.2.6.8 and 6.1.1.4'
N N 0.0061 0.0033 'International Tables Vol C Tables 4.2.6.8 and 6.1.1.4'
O O 0.0106 0.0060 'International Tables Vol C Tables 4.2.6.8 and 6.1.1.4'
U U -9.6767 9.6646 'International Tables Vol C Tables 4.2.6.8 and 6.1.1.4'

loop_
_geom_angle_atom_site_label_1
_geom_angle_atom_site_label_2
_geom_angle_atom_site_label_3
_geom_angle
_geom_angle_site_symmetry_1
_geom_angle_site_symmetry_3
_geom_angle_publ_flag
O4B U1 O2A 100.1(5) . . ?
O4B U1 O2F 155.0(4) . . ?
O2A U1 O2F 88.7(3) . . ?
O4B U1 O3A 88.4(5) . . ?
O2A U1 O3A 146.2(5) . . ?
O2F U1 O3A 97.2(3) . . ?
O4B U1 O1F 135.3(4) . . ?
O2A U1 O1F 84.4(4) . . ?
O2F U1 O1F 68.4(5) . . ?
O3A U1 O1F 67.4(3) . . ?
O4B U1 O3B 68.0(5) . . ?
O2A U1 O3B 85.5(5) . . ?
O2F U1 O3B 136.5(4) . . ?
O3A U1 O3B 67.4(4) . . ?
O1F U1 O3B 68.1(3) . . ?
O4B U1 N1A 78.4(5) . . ?
O2A U1 N1A 71.5(5) . . ?
O2F U1 N1A 82.4(4) . . ?
O3A U1 N1A 142.3(5) . . ?
O1F U1 N1A 142.5(4) . . ?
O3B U1 N1A 134.9(4) . . ?
O4B U1 N2A 82.2(5) . . ?
O2A U1 N2A 143.2(6) . . ?
O2F U1 N2A 77.0(4) . . ?
O3A U1 N2A 70.1(5) . . ?
O1F U1 N2A 119.8(4) . . ?
O3B U1 N2A 127.8(5) . . ?
N1A U1 N2A 73.1(6) . . ?
O4B U1 U2 96.9(4) . . ?
O2A U1 U2 105.1(4) . . ?
O2F U1 U2 103.3(4) . . ?
O3A U1 U2 41.2(3) . . ?
O1F U1 U2 40.4(3) . . ?
O3B U1 U2 38.4(3) . . ?
N1A U1 U2 173.4(3) . . ?
N2A U1 U2 111.2(4) . . ?
O4E U2 O4A 152.7(4) . . ?
O4E U2 O2B 91.4(3) . . ?
O4A U2 O2B 97.6(5) . . ?
O4E U2 O3B 99.4(4) . . ?
O4A U2 O3B 87.5(5) . . ?
O2B U2 O3B 145.7(5) . . ?
O4E U2 O1F 76.2(5) . . ?
O4A U2 O1F 130.3(4) . . ?
O2B U2 O1F 83.1(4) . . ?
O3B U2 O1F 68.3(3) . . ?
O4E U2 O3A 140.5(3) . . ?
O4A U2 O3A 66.3(5) . . ?
O2B U2 O3A 85.0(4) . . ?
O3B U2 O3A 66.1(4) . . ?
O1F U2 O3A 64.3(3) . . ?
O4E U2 N1B 84.0(4) . . ?
O4A U2 N1B 74.8(5) . . ?
O2B U2 N1B 71.1(5) . . ?
O3B U2 N1B 142.1(5) . . ?
O1F U2 N1B 147.0(4) . . ?
O3A U2 N1B 130.7(5) . . ?
O4E U2 N2B 76.3(4) . . ?
O4A U2 N2B 81.3(5) . . ?
O2B U2 N2B 143.7(5) . . ?
O3B U2 N2B 70.6(5) . . ?
O1F U2 N2B 125.1(3) . . ?
O3A U2 N2B 125.9(5) . . ?
N1B U2 N2B 73.7(5) . . ?
O4E U2 U1 107.2(4) . . ?
O4A U2 U1 95.1(4) . . ?
O2B U2 U1 106.0(4) . . ?
O3B U2 U1 39.7(3) . . ?
O1F U2 U1 39.3(3) . . ?
O3A U2 U1 38.3(3) . . ?
N1B U2 U1 168.7(4) . . ?
N2B U2 U1 110.3(4) . . ?
O4D U3 O2C 95.7(4) . . ?
O4D U3 O2E 159.9(5) . . ?
O2C U3 O2E 90.4(4) . . ?
O4D U3 O3C 90.8(4) . . ?
O2C U3 O3C 147.6(5) . . ?
O2E U3 O3C 94.3(4) . . ?
O4D U3 O1E 132.7(4) . . ?
O2C U3 O1E 83.9(3) . . ?
O2E U3 O1E 66.9(5) . . ?
O3C U3 O1E 68.8(4) . . ?
O4D U3 O3D 66.8(5) . . ?
O2C U3 O3D 85.4(3) . . ?
O2E U3 O3D 132.9(5) . . ?
O3C U3 O3D 68.1(3) . . ?
O1E U3 O3D 66.1(5) . . ?
O4D U3 N2C 87.5(4) . . ?
O2C U3 N2C 142.0(5) . . ?
O2E U3 N2C 76.1(4) . . ?
O3C U3 N2C 69.8(6) . . ?
O1E U3 N2C 120.8(5) . . ?
O3D U3 N2C 129.6(4) . . ?
O4D U3 N1C 80.1(4) . . ?
O2C U3 N1C 71.1(5) . . ?
O2E U3 N1C 83.8(4) . . ?
O3C U3 N1C 141.3(6) . . ?
O1E U3 N1C 141.3(4) . . ?
O3D U3 N1C 137.1(4) . . ?
N2C U3 N1C 72.2(6) . . ?
O4D U3 U4 96.9(3) . . ?
O2C U3 U4 107.0(3) . . ?
O2E U3 U4 99.6(3) . . ?
O3C U3 U4 40.5(4) . . ?
O1E U3 U4 40.4(3) . . ?
O3D U3 U4 39.1(3) . . ?
N2C U3 U4 110.1(4) . . ?
N1C U3 U4 176.2(4) . . ?
O4F U4 O4C 149.3(3) . . ?
O4F U4 O2D 92.0(6) . . ?
O4C U4 O2D 104.6(4) . . ?
O4F U4 O3D 97.9(5) . . ?
O4C U4 O3D 84.2(4) . . ?
O2D U4 O3D 143.2(5) . . ?
O4F U4 O1E 76.4(5) . . ?
O4C U4 O1E 130.9(3) . . ?
O2D U4 O1E 81.6(5) . . ?
O3D U4 O1E 66.7(5) . . ?
O4F U4 O3C 141.7(3) . . ?
O4C U4 O3C 67.1(5) . . ?
O2D U4 O3C 83.4(4) . . ?
O3D U4 O3C 67.0(3) . . ?
O1E U4 O3C 65.4(3) . . ?
O4F U4 N1D 88.9(6) . . ?
O4C U4 N1D 73.1(5) . . ?
O2D U4 N1D 70.5(6) . . ?
O3D U4 N1D 144.5(5) . . ?
O1E U4 N1D 148.0(6) . . ?
O3C U4 N1D 124.2(5) . . ?
O4F U4 N2D 75.1(6) . . ?
O4C U4 N2D 76.7(5) . . ?
O2D U4 N2D 145.5(6) . . ?
O3D U4 N2D 71.1(5) . . ?
O1E U4 N2D 124.3(5) . . ?
O3C U4 N2D 126.2(5) . . ?
N1D U4 N2D 77.3(6) . . ?
O4F U4 U3 108.6(3) . . ?
O4C U4 U3 93.1(4) . . ?
O2D U4 U3 102.4(4) . . ?
O3D U4 U3 40.9(3) . . ?
O1E U4 U3 39.4(3) . . ?
O3C U4 U3 37.3(3) . . ?
N1D U4 U3 161.5(5) . . ?
N2D U4 U3 112.0(4) . . ?
C7A N1A C8A 113.6(19) . . ?
C15A N2A C14A 113.0(18) . . ?
O1A C1A C6A 122(2) . . ?
O1A C1A C2A 119(2) . . ?
C6A C1A C2A 119(2) . . ?
O2A C2A C1A 120(2) . . ?
O2A C2A C3A 122(2) . . ?
C1A C2A C3A 118(2) . . ?
C4A C3A C7A 118(2) . . ?
C4A C3A C2A 119(3) . . ?
C7A C3A C2A 123(2) . . ?
C5A C4A C3A 122(3) . . ?
C4A C5A C6A 120(3) . . ?
C5A C6A C1A 122(3) . . ?
N1A C7A C3A 128(2) . . ?
N1A C8A C9A 113.0(16) . . ?
C10A C9A C14A 118(2) . . ?
C10A C9A C8A 120(2) . . ?
C14A C9A C8A 121.5(19) . . ?
C9A C10A C11A 120(2) . . ?
C10A C11A C12A 119(2) . . ?
C13A C12A C11A 121(2) . . ?
C12A C13A C14A 120(2) . . ?
C13A C14A C9A 121(2) . . ?
C13A C14A N2A 123(2) . . ?
C9A C14A N2A 115.8(19) . . ?
N2A C15A C16A 125(2) . . ?
C21A C16A C17A 119(2) . . ?
C21A C16A C15A 119(2) . . ?
C17A C16A C15A 123(2) . . ?
O3A C17A C16A 125(2) . . ?
O3A C17A C18A 116(2) . . ?
C16A C17A C18A 119(2) . . ?
O4A C18A C19A 125(2) . . ?
O4A C18A C17A 116(2) . . ?
C19A C18A C17A 119(2) . . ?
C20A C19A C18A 121(3) . . ?
C21A C20A C19A 119(3) . . ?
C20A C21A C16A 124(2) . . ?
C7B N1B C8B 113.3(17) . . ?
C15B N2B C14B 117.1(17) . . ?
C6B C1B O1B 121(2) . . ?
C6B C1B C2B 119(3) . . ?
O1B C1B C2B 120.6(19) . . ?
O2B C2B C3B 123.2(18) . . ?
O2B C2B C1B 116(2) . . ?
C3B C2B C1B 121(2) . . ?
C2B C3B C4B 119.4(19) . . ?
C2B C3B C7B 125.6(19) . . ?
C4B C3B C7B 115(2) . . ?
C5B C4B C3B 121(2) . . ?
C4B C5B C6B 116(2) . . ?
C1B C6B C5B 124(3) . . ?
N1B C7B C3B 125(2) . . ?
C9B C8B N1B 111.9(17) . . ?
C14B C9B C10B 116(2) . . ?
C14B C9B C8B 123(2) . . ?
C10B C9B C8B 121(2) . . ?
C11B C10B C9B 120(2) . . ?
C12B C11B C10B 121(3) . . ?
C11B C12B C13B 120(3) . . ?
C14B C13B C12B 115(2) . . ?
C9B C14B C13B 127(2) . . ?
C9B C14B N2B 116(2) . . ?
C13B C14B N2B 117(2) . . ?
N2B C15B C16B 126.7(18) . . ?
C21B C16B C17B 126(2) . . ?
C21B C16B C15B 113(2) . . ?
C17B C16B C15B 121(2) . . ?
O3B C17B C18B 117.1(19) . . ?
O3B C17B C16B 127(2) . . ?
C18B C17B C16B 116(2) . . ?
O4B C18B C19B 122(2) . . ?
O4B C18B C17B 118(2) . . ?
C19B C18B C17B 120(2) . . ?
C18B C19B C20B 121(2) . . ?
C21B C20B C19B 121(2) . . ?
C16B C21B C20B 115(2) . . ?
C7C N1C C8C 113.0(19) . . ?
C15C N2C C14C 112(2) . . ?
O1C C1C C6C 119(2) . . ?
O1C C1C C2C 120(2) . . ?
C6C C1C C2C 121(2) . . ?
O2C C2C C3C 123(2) . . ?
O2C C2C C1C 117(2) . . ?
C3C C2C C1C 119(2) . . ?
C4C C3C C2C 121(2) . . ?
C4C C3C C7C 114(2) . . ?
C2C C3C C7C 124(2) . . ?
C3C C4C C5C 118(3) . . ?
C4C C5C C6C 125(3) . . ?
C5C C6C C1C 116(2) . . ?
N1C C7C C3C 127(2) . . ?
N1C C8C C9C 110(2) . . ?
C14C C9C C10C 117(3) . . ?
C14C C9C C8C 120(2) . . ?
C10C C9C C8C 123(2) . . ?
C9C C10C C11C 123(3) . . ?
C12C C11C C10C 119(3) . . ?
C11C C12C C13C 121(3) . . ?
C12C C13C C14C 116(3) . . ?
C9C C14C C13C 124(2) . . ?
C9C C14C N2C 119(2) . . ?
C13C C14C N2C 116(2) . . ?
N2C C15C C16C 124(3) . . ?
C17C C16C C21C 121(3) . . ?
C17C C16C C15C 121(3) . . ?
C21C C16C C15C 117(3) . . ?
O3C C17C C16C 124(2) . . ?
O3C C17C C18C 117(2) . . ?
C16C C17C C18C 119(3) . . ?
O4C C18C C19C 128(3) . . ?
O4C C18C C17C 114(2) . . ?
C19C C18C C17C 118(3) . . ?
C18C C19C C20C 124(3) . . ?
C19C C20C C21C 118(3) . . ?
C20C C21C C16C 119(3) . . ?
C7D N1D C8D 114.9(19) . . ?
C15D N2D C14D 115.3(19) . . ?
C2D C1D O1D 119(2) . . ?
C2D C1D C6D 122(2) . . ?
O1D C1D C6D 119(2) . . ?
O2D C2D C1D 118(2) . . ?
O2D C2D C3D 123(2) . . ?
C1D C2D C3D 120(2) . . ?
C2D C3D C4D 119(2) . . ?
C2D C3D C7D 123(2) . . ?
C4D C3D C7D 118(2) . . ?
C3D C4D C5D 122(2) . . ?
C6D C5D C4D 119(2) . . ?
C5D C6D C1D 119(2) . . ?
N1D C7D C3D 128(2) . . ?
N1D C8D C9D 110(2) . . ?
C14D C9D C10D 118(3) . . ?
C14D C9D C8D 123(2) . . ?
C10D C9D C8D 119(2) . . ?
C11D C10D C9D 121(3) . . ?
C10D C11D C12D 120(3) . . ?
C13D C12D C11D 122(3) . . ?
C14D C13D C12D 119(3) . . ?
C13D C14D C9D 120(2) . . ?
C13D C14D N2D 125(2) . . ?
C9D C14D N2D 114(2) . . ?
N2D C15D C16D 127(2) . . ?
C17D C16D C21D 117(2) . . ?
C17D C16D C15D 124(2) . . ?
C21D C16D C15D 119(2) . . ?
O3D C17D C16D 123(2) . . ?
O3D C17D C18D 117.7(19) . . ?
C16D C17D C18D 119(2) . . ?
O4D C18D C17D 115(2) . . ?
O4D C18D C19D 122(2) . . ?
C17D C18D C19D 122(2) . . ?
C18D C19D C20D 115(2) . . ?
C21D C20D C19D 124(3) . . ?
C20D C21D C16D 123(3) . . ?
C7E N1E C8E 124.1(18) . . ?
C15E N2E C14E 122(2) . . ?
O1E C1E C2E 117(2) . . ?
O1E C1E C6E 122.2(19) . . ?
C2E C1E C6E 121(2) . . ?
O2E C2E C1E 120(2) . . ?
O2E C2E C3E 122.5(17) . . ?
C1E C2E C3E 118(2) . . ?
C4E C3E C7E 121(2) . . ?
C4E C3E C2E 121.0(19) . . ?
C7E C3E C2E 117(2) . . ?
C5E C4E C3E 119(2) . . ?
C4E C5E C6E 119(2) . . ?
C1E C6E C5E 122(2) . . ?
N1E C7E C3E 127(2) . . ?
N1E C8E C9E 111.2(18) . . ?
C10E C9E C14E 120(2) . . ?
C10E C9E C8E 121(2) . . ?
C14E C9E C8E 118(2) . . ?
C9E C10E C11E 121(2) . . ?
C12E C11E C10E 118(3) . . ?
C11E C12E C13E 123(3) . . ?
C14E C13E C12E 117(3) . . ?
C9E C14E C13E 120(2) . . ?
C9E C14E N2E 119(2) . . ?
C13E C14E N2E 120(2) . . ?
N2E C15E C16E 124(2) . . ?
C17E C16E C21E 119(2) . . ?
C17E C16E C15E 122(2) . . ?
C21E C16E C15E 119(2) . . ?
O3E C17E C16E 120(2) . . ?
O3E C17E C18E 120(2) . . ?
C16E C17E C18E 120(2) . . ?
O4E C18E C19E 123(2) . . ?
O4E C18E C17E 118(2) . . ?
C19E C18E C17E 120(2) . . ?
C20E C19E C18E 120(2) . . ?
C21E C20E C19E 120(2) . . ?
C20E C21E C16E 121(2) . . ?
C7F N1F C8F 123(2) . . ?
C15F N2F C14F 120(2) . . ?
C6F C1F O1F 126(2) . . ?
C6F C1F C2F 120.9(19) . . ?
O1F C1F C2F 112.7(19) . . ?
O2F C2F C3F 122.2(19) . . ?
O2F C2F C1F 118.6(16) . . ?
C3F C2F C1F 119(2) . . ?
C7F C3F C4F 124(2) . . ?
C7F C3F C2F 119(2) . . ?
C4F C3F C2F 117(2) . . ?
C5F C4F C3F 121(2) . . ?
C4F C5F C6F 124(2) . . ?
C1F C6F C5F 118(2) . . ?
N1F C7F C3F 125(2) . . ?
C9F C8F N1F 114(2) . . ?
C10F C9F C14F 120(3) . . ?
C10F C9F C8F 122(3) . . ?
C14F C9F C8F 118(3) . . ?
C9F C10F C11F 119(3) . . ?
C10F C11F C12F 120(3) . . ?
C13F C12F C11F 121(3) . . ?
C12F C13F C14F 121(3) . . ?
C13F C14F C9F 119(3) . . ?
C13F C14F N2F 124(3) . . ?
C9F C14F N2F 117(3) . . ?
N2F C15F C16F 122(2) . . ?
C17F C16F C15F 123(2) . . ?
C17F C16F C21F 117(2) . . ?
C15F C16F C21F 120(2) . . ?
O3F C17F C16F 118(2) . . ?
O3F C17F C18F 119(2) . . ?
C16F C17F C18F 123(2) . . ?
O4F C18F C19F 117(2) . . ?
O4F C18F C17F 122(2) . . ?
C19F C18F C17F 121(3) . . ?
C18F C19F C20F 117(2) . . ?
C21F C20F C19F 121(2) . . ?
C20F C21F C16F 120(2) . . ?
C1 O1 C4 107(2) . . ?
C2 C1 O1 109(2) . . ?
C1 C2 C3 105(2) . . ?
C4 C3 C2 105(2) . . ?
C3 C4 O1 106(3) . . ?
C8 O2 C5 112(2) . . ?
O2 C5 C6 101(3) . . ?
C5 C6 C7 100(3) . . ?
C8 C7 C6 106(3) . . ?
O2 C8 C7 104(3) . . ?
C9 O3 C12 106(3) . . ?
O3 C9 C10 107(4) . . ?
C11 C10 C9 105(4) . . ?
C12 C11 C10 110(4) . . ?
C11 C12 O3 107(3) . . ?
C13 O4 C16 111(3) . . ?
O4 C13 C14 109(4) . . ?
C13 C14 C15 105(3) . . ?
C14 C15 C16 104(3) . . ?
O4 C16 C15 109(3) . . ?
C17 O5 C20 99.1(15) . . ?
O5 C17 C18 110(4) . . ?
C17 C18 C19 105(3) . . ?
C18 C19 C20 104(4) . . ?
C19 C20 O5 105.2(16) . . ?

loop_
_geom_bond_atom_site_label_1
_geom_bond_atom_site_label_2
_geom_bond_distance
_geom_bond_site_symmetry_2
_geom_bond_publ_flag
U1 O4B 2.191(13) . ?
U1 O2A 2.226(13) . ?
U1 O2F 2.266(12) . ?
U1 O3A 2.388(13) . ?
U1 O1F 2.442(13) . ?
U1 O3B 2.473(12) . ?
U1 N1A 2.580(17) . ?
U1 N2A 2.586(16) . ?
U1 U2 3.7900(13) . ?
U2 O4E 2.163(15) . ?
U2 O4A 2.214(15) . ?
U2 O2B 2.237(13) . ?
U2 O3B 2.408(12) . ?
U2 O1F 2.496(13) . ?
U2 O3A 2.539(14) . ?
U2 N1B 2.589(17) . ?
U2 N2B 2.628(16) . ?
U3 O4D 2.183(14) . ?
U3 O2C 2.230(15) . ?
U3 O2E 2.310(13) . ?
U3 O3C 2.352(14) . ?
U3 O1E 2.445(14) . ?
U3 O3D 2.523(12) . ?
U3 N2C 2.601(18) . ?
U3 N1C 2.608(18) . ?
U3 U4 3.7924(12) . ?
U4 O4F 2.168(17) . ?
U4 O4C 2.181(16) . ?
U4 O2D 2.246(14) . ?
U4 O3D 2.427(14) . ?
U4 O1E 2.496(12) . ?
U4 O3C 2.522(15) . ?
U4 N1D 2.581(18) . ?
U4 N2D 2.601(17) . ?
O1A C1A 1.35(3) . ?
O1A O2A 2.718(19) . ?
O2A C2A 1.32(2) . ?
O2A N1A 2.82(2) . ?
O2A O3A 4.414(18) . ?
O3A C17A 1.33(2) . ?
O3A O4A 2.61(2) . ?
O3A N2A 2.86(2) . ?
O4A C18A 1.37(2) . ?
N1A C7A 1.32(3) . ?
N1A C8A 1.48(2) . ?
N1A N2A 3.08(2) . ?
N2A C15A 1.34(3) . ?
N2A C14A 1.48(3) . ?
C1A C6A 1.38(3) . ?
C1A C2A 1.42(3) . ?
C2A C3A 1.44(3) . ?
C3A C4A 1.39(3) . ?
C3A C7A 1.44(3) . ?
C4A C5A 1.34(3) . ?
C5A C6A 1.37(4) . ?
C8A C9A 1.49(2) . ?
C9A C10A 1.37(3) . ?
C9A C14A 1.41(3) . ?
C10A C11A 1.39(3) . ?
C11A C12A 1.42(3) . ?
C12A C13A 1.33(3) . ?
C13A C14A 1.35(3) . ?
C15A C16A 1.41(3) . ?
C16A C21A 1.39(3) . ?
C16A C17A 1.41(3) . ?
C17A C18A 1.42(3) . ?
C18A C19A 1.41(3) . ?
C19A C20A 1.37(3) . ?
C20A C21A 1.34(3) . ?
O1B C1B 1.37(3) . ?
O1B O2B 2.685(18) . ?
O2B C2B 1.32(2) . ?
O2B N1B 2.82(2) . ?
O2B O3B 4.439(18) . ?
O3B C17B 1.31(2) . ?
O3B O4B 2.618(19) . ?
O3B N2B 2.92(2) . ?
O4B C18B 1.32(3) . ?
N1B C7B 1.35(2) . ?
N1B C8B 1.50(2) . ?
N1B N2B 3.13(3) . ?
N2B C15B 1.31(2) . ?
N2B C14B 1.46(3) . ?
C1B C6B 1.34(3) . ?
C1B C2B 1.42(3) . ?
C2B C3B 1.37(3) . ?
C3B C4B 1.43(3) . ?
C3B C7B 1.43(3) . ?
C4B C5B 1.39(3) . ?
C5B C6B 1.44(3) . ?
C8B C9B 1.48(3) . ?
C9B C14B 1.37(3) . ?
C9B C10B 1.39(3) . ?
C10B C11B 1.39(3) . ?
C11B C12B 1.38(3) . ?
C12B C13B 1.41(3) . ?
C13B C14B 1.38(3) . ?
C15B C16B 1.46(3) . ?
C16B C21B 1.38(3) . ?
C16B C17B 1.42(3) . ?
C17B C18B 1.40(3) . ?
C18B C19B 1.37(3) . ?
C19B C20B 1.43(3) . ?
C20B C21B 1.40(3) . ?
O1C C1C 1.39(2) . ?
O1C O2C 2.74(2) . ?
O2C C2C 1.35(2) . ?
O2C N1C 2.83(2) . ?
O2C O3C 4.40(2) . ?
O3C C17C 1.34(3) . ?
O3C O4C 2.614(17) . ?
O3C N2C 2.84(2) . ?
O4C C18C 1.34(3) . ?
N1C C7C 1.31(3) . ?
N1C C8C 1.42(3) . ?
N1C N2C 3.07(3) . ?
N2C C15C 1.27(3) . ?
N2C C14C 1.50(3) . ?
C1C C6C 1.41(3) . ?
C1C C2C 1.42(3) . ?
C2C C3C 1.39(3) . ?
C3C C4C 1.37(3) . ?
C3C C7C 1.43(3) . ?
C4C C5C 1.38(4) . ?
C5C C6C 1.39(3) . ?
C8C C9C 1.55(3) . ?
C9C C14C 1.33(3) . ?
C9C C10C 1.39(3) . ?
C10C C11C 1.40(3) . ?
C11C C12C 1.38(3) . ?
C12C C13C 1.39(3) . ?
C13C C14C 1.45(3) . ?
C15C C16C 1.51(3) . ?
C16C C17C 1.38(3) . ?
C16C C21C 1.44(4) . ?
C17C C18C 1.46(3) . ?
C18C C19C 1.37(3) . ?
C19C C20C 1.40(4) . ?
C20C C21C 1.40(4) . ?
O1D C1D 1.39(3) . ?
O1D O2D 2.675(19) . ?
O2D C2D 1.35(2) . ?
O2D N1D 2.80(2) . ?
O2D O3D 4.43(2) . ?
O3D C17D 1.35(3) . ?
O3D O4D 2.607(19) . ?
O3D N2D 2.93(2) . ?
O4D C18D 1.37(2) . ?
N1D C7D 1.24(3) . ?
N1D C8D 1.44(2) . ?
N1D N2D 3.24(3) . ?
N2D C15D 1.29(3) . ?
N2D C14D 1.46(3) . ?
C1D C2D 1.36(3) . ?
C1D C6D 1.40(3) . ?
C2D C3D 1.37(3) . ?
C3D C4D 1.38(3) . ?
C3D C7D 1.46(3) . ?
C4D C5D 1.38(3) . ?
C5D C6D 1.38(3) . ?
C8D C9D 1.59(3) . ?
C9D C14D 1.40(3) . ?
C9D C10D 1.42(3) . ?
C10D C11D 1.30(3) . ?
C11D C12D 1.38(3) . ?
C12D C13D 1.35(3) . ?
C13D C14D 1.35(3) . ?
C15D C16D 1.46(3) . ?
C16D C17D 1.40(3) . ?
C16D C21D 1.43(3) . ?
C17D C18D 1.40(3) . ?
C18D C19D 1.40(3) . ?
C19D C20D 1.40(3) . ?
C20D C21D 1.29(3) . ?
O1E C1E 1.35(2) . ?
O1E O2E 2.622(17) . ?
O2E C2E 1.31(2) . ?
O2E N1E 2.62(2) . ?
O2E O3E 7.28(2) . ?
O3E C17E 1.35(2) . ?
O3E O4E 2.72(2) . ?
O3E N2E 4.09(2) . ?
O4E C18E 1.35(2) . ?
N1E C7E 1.27(3) . ?
N1E C8E 1.47(2) . ?
N1E N2E 3.17(3) . ?
N2E C15E 1.25(2) . ?
N2E C14E 1.41(3) . ?
C1E C2E 1.36(3) . ?
C1E C6E 1.38(3) . ?
C2E C3E 1.45(3) . ?
C3E C4E 1.41(3) . ?
C3E C7E 1.44(3) . ?
C4E C5E 1.37(3) . ?
C5E C6E 1.40(3) . ?
C8E C9E 1.52(3) . ?
C9E C10E 1.35(3) . ?
C9E C14E 1.38(3) . ?
C10E C11E 1.42(3) . ?
C11E C12E 1.33(3) . ?
C12E C13E 1.41(3) . ?
C13E C14E 1.39(3) . ?
C15E C16E 1.50(3) . ?
C16E C17E 1.37(3) . ?
C16E C21E 1.42(3) . ?
C17E C18E 1.41(3) . ?
C18E C19E 1.40(3) . ?
C19E C20E 1.38(3) . ?
C20E C21E 1.35(3) . ?
O1F C1F 1.37(2) . ?
O1F O2F 2.651(19) . ?
O2F C2F 1.37(2) . ?
O2F N1F 2.59(2) . ?
O2F O3F 7.163(19) . ?
O3F C17F 1.37(2) . ?
O3F O4F 2.752(19) . ?
O3F N2F 4.08(2) . ?
O4F C18F 1.32(3) . ?
N1F C7F 1.27(2) . ?
N1F C8F 1.51(3) . ?
N1F N2F 3.21(2) . ?
N2F C15F 1.30(2) . ?
N2F C14F 1.43(3) . ?
C1F C6F 1.37(3) . ?
C1F C2F 1.46(3) . ?
C2F C3F 1.45(3) . ?
C3F C7F 1.38(3) . ?
C3F C4F 1.42(3) . ?
C4F C5F 1.36(3) . ?
C5F C6F 1.41(3) . ?
C8F C9F 1.46(3) . ?
C9F C10F 1.37(3) . ?
C9F C14F 1.42(3) . ?
C10F C11F 1.39(3) . ?
C11F C12F 1.43(4) . ?
C12F C13F 1.29(3) . ?
C13F C14F 1.41(3) . ?
C15F C16F 1.41(3) . ?
C16F C17F 1.37(3) . ?
C16F C21F 1.46(3) . ?
C17F C18F 1.40(3) . ?
C18F C19F 1.39(3) . ?
C19F C20F 1.48(3) . ?
C20F C21F 1.35(3) . ?
O1 C1 1.46(3) . ?
O1 C4 1.49(3) . ?
C1 C2 1.45(3) . ?
C2 C3 1.52(3) . ?
C3 C4 1.47(3) . ?
O2 C8 1.40(3) . ?
O2 C5 1.47(3) . ?
C5 C6 1.50(4) . ?
C6 C7 1.54(4) . ?
C7 C8 1.49(4) . ?
O3 C9 1.35(5) . ?
O3 C12 1.46(4) . ?
C9 C10 1.51(5) . ?
C10 C11 1.37(4) . ?
C11 C12 1.36(5) . ?
O4 C13 1.40(6) . ?
O4 C16 1.40(6) . ?
C13 C14 1.52(6) . ?
C14 C15 1.53(7) . ?
C15 C16 1.52(5) . ?
O5 C17 1.40(6) . ?
O5 C20 1.59(6) . ?
C17 C18 1.52(6) . ?
C18 C19 1.51(7) . ?
C19 C20 1.52(6) . ?
